data_7244634
loop_
_publ_author_name
'Ma, Shufang'
'Ying, Jun'
'Zhang, Yanping'
'Tian, Aixiang'

_publ_section_title
;
 Four POM-based complexes modified by multi-nuclear clusters: structures,
 photocatalytic, supercapacitor and chromogenic properties
;
_journal_name_full CrystEngComm
_journal_paper_doi 10.1039/D2CE00255H
_journal_year 2022
_chemical_formula_moiety 'C54 H106 Co3 Mo26 N24 O92'
_chemical_formula_sum 'C54 H106 Co3 Mo26 N24 O92'
_chemical_formula_weight 5234.85
_space_group_crystal_system triclinic
_space_group_IT_number 2
_space_group_name_Hall '-P 1'
_space_group_name_H-M_alt 'P -1'
_atom_sites_solution_hydrogens mixed
_atom_sites_solution_primary iterative
_audit_block_doi 10.5517/ccdc.csd.cc29cpds
_audit_creation_date 2021-12-21
_audit_creation_method
;
Olex2 1.3
(compiled 2020.06.28 svn.raecde09e for OlexSys, GUI svn.r6132)
;
_audit_update_record
;
2021-12-21 deposited with the CCDC.	2022-03-16 downloaded from the CCDC.
;
_cell_angle_alpha 98.809(2)
_cell_angle_beta 102.976(2)
_cell_angle_gamma 93.813(2)
_cell_formula_units_Z 1
_cell_length_a 12.4509(17)
_cell_length_b 16.733(2)
_cell_length_c 19.224(3)
_cell_measurement_reflns_used 9936
_cell_measurement_temperature 296.15
_cell_measurement_theta_max 28.34
_cell_measurement_theta_min 2.64
_cell_volume 3835.6(9)
_computing_cell_refinement 'SAINT V8.18C (?, 2016)'
_computing_data_reduction 'SAINT V8.18C (?, 2016)'
_computing_molecular_graphics 'Olex2 1.3 (Dolomanov et al., 2009)'
_computing_publication_material 'Olex2 1.3 (Dolomanov et al., 2009)'
_computing_structure_refinement 'SHELXL 2018/3 (Sheldrick, 2015)'
_computing_structure_solution 'olex2.solve 1.3 (Bourhis et al., 2015)'
_diffrn_ambient_temperature 296.15
_diffrn_measured_fraction_theta_full 0.990
_diffrn_measured_fraction_theta_max 0.973
_diffrn_measurement_device_type 'Bruker APEX-II CCD'
_diffrn_measurement_method '\f and \w scans'
_diffrn_radiation_monochromator graphite
_diffrn_radiation_type MoK\a
_diffrn_radiation_wavelength 0.71073
_diffrn_reflns_av_R_equivalents 0.0300
_diffrn_reflns_av_unetI/netI 0.0563
_diffrn_reflns_Laue_measured_fraction_full 0.990
_diffrn_reflns_Laue_measured_fraction_max 0.973
_diffrn_reflns_limit_h_max 16
_diffrn_reflns_limit_h_min -15
_diffrn_reflns_limit_k_max 19
_diffrn_reflns_limit_k_min -22
_diffrn_reflns_limit_l_max 23
_diffrn_reflns_limit_l_min -25
_diffrn_reflns_number 27348
_diffrn_reflns_point_group_measured_fraction_full 0.990
_diffrn_reflns_point_group_measured_fraction_max 0.973
_diffrn_reflns_theta_full 25.242
_diffrn_reflns_theta_max 28.421
_diffrn_reflns_theta_min 1.688
_diffrn_source_current 30.0
_diffrn_source_power 1.2
_diffrn_source_voltage 40.0
_diffrn_standards_number 0
_exptl_absorpt_coefficient_mu 2.455
_exptl_absorpt_correction_T_max 0.7457
_exptl_absorpt_correction_T_min 0.5151
_exptl_absorpt_correction_type none
_exptl_absorpt_process_details
;
SADABS-2008/1 (Bruker,2008) was used for absorption correction.
wR2(int) was 0.0719 before and 0.0432 after correction.
The Ratio of minimum to maximum transmission is 0.6908.
The \l/2 correction factor is 0.0015.
;
_exptl_crystal_colour pink
_exptl_crystal_density_diffrn 2.266
_exptl_crystal_description block
_exptl_crystal_F_000 2507
_exptl_crystal_size_max 0.19
_exptl_crystal_size_mid 0.17
_exptl_crystal_size_min 0.15
_platon_squeeze_details
;
TITL 2_a.res in P-1
CELL   12.4509   16.7330   19.2240     98.81    102.98     93.81
SPGR P-1
# Solvent Accessible Volume =       737
# Electrons Found in S.A.V. =       213
# Note: Atoms in Void are Labelled as Cxxx and Qxxx for all Others
Q101 0.901 0.823 0.167 !       9.13 eA-3
C102 0.809 0.296 0.338 !       6.16 eA-3
Q103 0.688 0.437 0.469 !       4.58 eA-3
Q104 1.000 0.500 0.500 !       4.43 eA-3
C105 0.860 0.322 0.239 !       4.10 eA-3
C106 0.876 0.137 0.383 !       3.44 eA-3
C107 0.058 0.054 0.459 !       3.32 eA-3
C108 0.361 0.935 0.024 !       2.74 eA-3
C109 0.767 0.906 0.080 !       2.70 eA-3
C110 0.812 0.093 0.215 !       2.56 eA-3
Q111 0.404 0.130 0.421 !       2.41 eA-3
Q112 0.374 0.450 0.153 !       2.31 eA-3
C113 0.859 0.020-0.003 !       2.31 eA-3
C114 0.763 0.221 0.370 !       2.30 eA-3
Q115 0.501 0.586 0.421 !       2.21 eA-3
Q116 0.860 0.489 0.007 !       2.11 eA-3
Q117 0.738 0.757 0.437 !       2.09 eA-3
C118 0.562 0.992 0.080 !       2.07 eA-3
Q119 0.095 0.455 0.158 !       2.02 eA-3
Q120 0.047 0.639 0.121 !       2.01 eA-3
Q121 0.512 0.835 0.395 !       2.01 eA-3
Q122 0.627 0.023 0.483 !       1.98 eA-3
Q123 0.452 0.846 0.407 !       1.96 eA-3
Q124 0.346 0.155 0.435 !       1.93 eA-3
Q125 0.687 0.889 0.346 !       1.92 eA-3
Q126 0.186 0.329 0.023 !       1.92 eA-3
Q127 0.574 0.039 0.499 !       1.90 eA-3
Q128 0.283 0.579 0.279 !       1.84 eA-3
Q129 0.450 0.609 0.435 !       1.84 eA-3
Q130 0.327 0.452 0.176 !       1.82 eA-3
Q131 0.453 0.114 0.411 !       1.82 eA-3
Q132 0.534 0.989 0.303 !       1.80 eA-3
C133 0.606 0.983 0.114 !       1.79 eA-3
Q134 0.374 0.140 0.393 !       1.79 eA-3
C135 0.874 0.222 0.012 !       1.75 eA-3
Q136 0.563 0.812 0.444 !       1.73 eA-3
Q137 0.984 0.641 0.080 !       1.72 eA-3
Q138 0.781 0.730 0.490 !       1.67 eA-3
Q139 0.294 0.599 0.258 !       1.67 eA-3
Q140 0.081 0.509 0.018 !       1.66 eA-3
Q141 0.408 0.428 0.205 !       1.66 eA-3
Q142 0.740 0.867 0.333 !       1.65 eA-3
Q143 0.343 0.986 0.488 !       1.64 eA-3
Q144 0.127 0.324 0.050 !       1.63 eA-3
Q145 0.562 0.818 0.374 !       1.62 eA-3
C146 0.942 0.217 0.136 !       1.60 eA-3
Q147 0.457 0.608 0.369 !       1.59 eA-3
Q148 0.310 0.500 0.157 !       1.58 eA-3
Q149 0.190 0.511 0.027 !       1.57 eA-3
Q150 0.072 0.627 0.159 !       1.54 eA-3
Q151 0.345 0.585 0.251 !       1.54 eA-3
Q152 0.483 0.999 0.316 !       1.53 eA-3
Q153 0.145 0.317-0.001 !       1.52 eA-3
Q154 0.799 0.737 0.422 !       1.51 eA-3
Q155 0.167 0.446 0.207 !       1.51 eA-3
C156 0.922 0.177 0.060 !       1.51 eA-3
C157 0.922 0.183 0.187 !       1.50 eA-3
Q158 0.358 0.596 0.301 !       1.49 eA-3
Q159 0.468 0.112 0.471 !       1.48 eA-3
C160 0.956 0.133 0.082 !       1.48 eA-3
Q161 0.499 0.991 0.269 !       1.48 eA-3
Q162 0.032 0.473 0.168 !       1.48 eA-3
Q163 0.685 0.008 0.466 !       1.48 eA-3
C164 0.777 0.188 0.124 !       1.47 eA-3
Q165 0.687 0.772 0.452 !       1.46 eA-3
C166 0.986 0.165 0.114 !       1.42 eA-3
Q167 0.453 0.448 0.193 !       1.42 eA-3
Q168 0.717 0.730 0.407 !       1.41 eA-3
Q169 0.686 0.758 0.401 !       1.39 eA-3
Q170 0.373 0.624 0.438 !       1.38 eA-3
Q171 0.983 0.640 0.147 !       1.37 eA-3
Q172 0.705 0.894 0.298 !       1.35 eA-3
Q173 0.795 0.865 0.309 !       1.35 eA-3
Q174 0.154 0.453 0.136 !       1.33 eA-3
Q175 0.653 0.704 0.269 !       1.33 eA-3
Q176 0.529 0.912 0.488 !       1.32 eA-3
C177 0.846 0.251 0.026 !       1.31 eA-3
Q178 0.607 0.981 0.347 !       1.30 eA-3
Q179 0.328 0.424 0.115 !       1.29 eA-3
C180 0.769 0.947 0.158 !       1.28 eA-3
Q181 0.577 0.039 0.438 !       1.28 eA-3
Q182 0.904 0.478 0.050 !       1.27 eA-3
Q183 0.470 0.865 0.355 !       1.26 eA-3
Q184 0.464 0.073 0.421 !       1.26 eA-3
Q185 0.222 0.607 0.281 !       1.23 eA-3
Q186 0.545 0.597 0.452 !       1.23 eA-3
C187 0.933 0.154 0.249 !       1.22 eA-3
Q188 0.162 0.081 0.484 !       1.22 eA-3
Q189 0.871 0.610 0.317 !       1.22 eA-3
C190 0.768 0.240 0.107 !       1.22 eA-3
C191 0.688 0.923 0.110 !       1.22 eA-3
Q192 0.411 0.566 0.233 !       1.22 eA-3
Q193 0.280 0.552 0.489 !       1.22 eA-3
C194 0.968 0.071 0.001 !       1.21 eA-3
Q195 0.048 0.671 0.090 !       1.21 eA-3
Q196 0.235 0.312 0.017 !       1.21 eA-3
Q197 0.234 0.350 0.076 !       1.20 eA-3
Q198 0.532 0.013 0.442 !       1.20 eA-3
C199 0.876 0.182 0.154 !       1.20 eA-3
;
_refine_diff_density_max 1.808
_refine_diff_density_min -2.366
_refine_diff_density_rms 0.231
_refine_ls_extinction_method none
_refine_ls_goodness_of_fit_ref 1.024
_refine_ls_hydrogen_treatment constr
_refine_ls_matrix_type full
_refine_ls_number_parameters 899
_refine_ls_number_reflns 18771
_refine_ls_number_restraints 7
_refine_ls_restrained_S_all 11.852
_refine_ls_R_factor_all 0.0705
_refine_ls_R_factor_gt 0.0531
_refine_ls_shift/su_max 0.002
_refine_ls_shift/su_mean 0.000
_refine_ls_structure_factor_coef Fsqd
_refine_ls_weighting_details 'w=1/[\s^2^(Fo^2^)+(0.0779P)^2^+18.0662P] where P=(Fo^2^+2Fc^2^)/3'
_refine_ls_weighting_scheme calc
_refine_ls_wR_factor_gt 0.1320
_refine_ls_wR_factor_ref 0.1477
_reflns_Friedel_coverage 0.000
_reflns_number_gt 14456
_reflns_number_total 18771
_reflns_threshold_expression 'I > 2\s(I)'
_cod_data_source_file d2ce00255h2.cif
_cod_data_source_block 4_sq
_cod_database_code 7244634
_shelx_shelxl_version_number 2018/3
_shelx_space_group_comment
;
The symmetry employed for this shelxl refinement is uniquely defined
by the following loop, which should always be used as a source of
symmetry information in preference to the above space-group names.
They are only intended as comments.
;
_olex2_refinement_description
;
1. Fixed Uiso
 At 1.2 times of:
  All C(H) groups, All C(H,H) groups, All N(H) groups
 At 1.5 times of:
  All O(H,H) groups
2. Restrained distances
 O4-N8
 3 with sigma of 0.01
3. Uiso/Uaniso restraints and constraints
Uanis(Mo7) \\sim Ueq: with sigma of 0.001 and sigma for terminal atoms of 0.002
4.a Rotating group:
 O1W(H1Wa,H1Wb)
4.b Ternary CH refined with riding coordinates:
 N4(H4), N8(H8), N12(H12)
4.c Secondary CH2 refined with riding coordinates:
 C5(H5a,H5b), C3(H3a,H3b), C21(H21a,H21b), C6(H6a,H6b), C13(H13a,H13b), C4(H4a,
 H4b), C22(H22a,H22b), C23(H23a,H23b), C14(H14a,H14b), C7(H7a,H7b), C12(H12a,
 H12b), C24(H24a,H24b), C9(H9a,H9b), C16(H16a,H16b), C15(H15a,H15b), C18(H18a,
 H18b), C25(H25a,H25b), C8(H8a,H8b), C27(H27a,H27b), C17(H17a,H17b), C26(H26a,
 H26b)
4.d Aromatic/amide H refined with riding coordinates:
 C2(H2), C19(H19), C20(H20), C11(H11), C1(H1), C10(H10)
;
_platon_squeeze_void_probe_radius 1.20
_olex2_submission_special_instructions 'No special instructions were received'

loop_
_space_group_symop_operation_xyz
'x, y, z'
'-x, -y, -z'

loop_
_atom_site_label
_atom_site_type_symbol
_atom_site_fract_x
_atom_site_fract_y
_atom_site_fract_z
_atom_site_U_iso_or_equiv
_atom_site_adp_type
_atom_site_occupancy
_atom_site_site_symmetry_order
_atom_site_calc_flag
_atom_site_refinement_flags_posn
_atom_site_refinement_flags_adp
_atom_site_refinement_flags_occupancy
_atom_site_disorder_assembly
_atom_site_disorder_group
Mo7 Mo 0.49811(4) 0.40721(3) 0.58371(3) 0.01612(11) Uani 1 1 d . U . . .
Mo3 Mo 1.13915(4) 0.50508(3) 0.99432(3) 0.01780(11) Uani 1 1 d . . . . .
Mo13 Mo 0.50720(4) -0.16500(3) 0.39622(3) 0.01707(11) Uani 1 1 d . . . . .
Mo11 Mo 0.37415(4) -0.03028(3) 0.52177(3) 0.01775(11) Uani 1 1 d . . . . .
Mo8 Mo 0.25860(4) 0.24996(3) 0.55667(3) 0.02069(12) Uani 1 1 d . . . . .
Mo1 Mo 1.37594(4) 0.44843(3) 1.15363(3) 0.02269(12) Uani 1 1 d . . . . .
Mo5 Mo 0.90176(4) 0.54500(3) 0.84156(3) 0.02097(12) Uani 1 1 d . . . . .
Mo2 Mo 1.18456(5) 0.32097(3) 1.03029(3) 0.02228(12) Uani 1 1 d . . . . .
Mo4 Mo 0.95941(4) 0.36097(3) 0.87872(3) 0.02211(12) Uani 1 1 d . . . . .
Mo12 Mo 0.59676(4) -0.12758(3) 0.57548(3) 0.01885(11) Uani 1 1 d . . . . .
Mo6 Mo 0.71108(5) 0.39710(3) 0.74333(3) 0.02346(12) Uani 1 1 d . . . . .
Mo10 Mo 0.46198(5) 0.00736(3) 0.69878(3) 0.02387(12) Uani 1 1 d . . . . .
Mo9 Mo 0.25870(5) 0.12190(4) 0.66862(3) 0.02856(13) Uani 1 1 d . . . . .
Co1 Co 0.31032(6) 0.56233(5) 0.53161(4) 0.01738(16) Uani 1 1 d . . . . .
Co2 Co 0.000000 0.500000 0.500000 0.0191(2) Uani 1 2 d S . P . .
O10 O 1.0727(4) 0.3764(3) 0.9690(2) 0.0227(9) Uani 1 1 d . . . . .
O13 O 0.9938(3) 0.4971(2) 0.9250(2) 0.0210(9) Uani 1 1 d . . . . .
O33 O 0.5103(4) -0.0438(3) 0.6114(2) 0.0216(9) Uani 1 1 d . . . . .
O16 O 0.8478(4) 0.4176(3) 0.8254(2) 0.0240(9) Uani 1 1 d . . . . .
O39 O 0.6359(3) -0.1715(2) 0.4895(2) 0.0221(9) Uani 1 1 d . . . . .
O36 O 0.4894(3) -0.0815(2) 0.4802(2) 0.0181(8) Uani 1 1 d . . . . .
O5 O 1.2130(3) 0.4569(2) 1.0720(2) 0.0192(8) Uani 1 1 d . . . . .
O2 O 1.3728(4) 0.5604(3) 1.1814(2) 0.0223(9) Uani 1 1 d . . . . .
O9 O 1.1454(4) 0.6055(3) 1.0347(2) 0.0244(9) Uani 1 1 d . . . . .
O28 O 0.3877(4) 0.0934(3) 0.7345(2) 0.0275(10) Uani 1 1 d . . . . .
O30 O 0.3607(4) 0.0489(2) 0.5986(2) 0.0228(9) Uani 1 1 d . . . . .
O4 O 1.2946(4) 0.3368(3) 1.1173(2) 0.0262(10) Uani 1 1 d D . . . .
O40 O 0.6114(3) -0.2136(3) 0.3543(2) 0.0218(9) Uani 1 1 d . . . . .
O26 O 0.1913(4) 0.1537(3) 0.5774(3) 0.0283(10) Uani 1 1 d . . . . .
O8 O 1.2284(4) 0.5062(3) 0.9409(3) 0.0296(10) Uani 1 1 d . . . . .
O42 O 0.4377(4) -0.1159(3) 0.3293(2) 0.0244(9) Uani 1 1 d . . . . .
O34 O 0.3102(3) 0.0084(3) 0.4459(2) 0.0243(9) Uani 1 1 d . . . . .
O20 O 0.5646(4) 0.4110(3) 0.6767(2) 0.0297(10) Uani 1 1 d . . . . .
O17 O 0.7627(4) 0.5413(3) 0.7850(2) 0.0243(9) Uani 1 1 d . . . . .
O22 O 0.4452(4) 0.4985(3) 0.5739(3) 0.0261(10) Uani 1 1 d . . . . .
O21 O 0.5941(4) 0.3976(3) 0.5319(3) 0.0304(11) Uani 1 1 d . . . . .
O41 O 0.4161(4) -0.2419(3) 0.4033(2) 0.0255(9) Uani 1 1 d . . . . .
O15 O 0.9278(4) 0.6437(3) 0.8889(3) 0.0288(10) Uani 1 1 d . . . . .
O3 O 1.4498(4) 0.4516(3) 1.0892(3) 0.0365(12) Uani 1 1 d . . . . .
O25 O 0.1720(4) 0.2530(3) 0.4755(3) 0.0300(10) Uani 1 1 d . . . . .
O14 O 0.9876(4) 0.5411(3) 0.7841(3) 0.0336(11) Uani 1 1 d . . . . .
O1W O 0.3808(4) 0.6654(3) 0.6112(3) 0.0305(10) Uani 1 1 d . . . . .
H1WA H 0.422627 0.695650 0.594336 0.046 Uiso 1 1 d R U . . .
H1WB H 0.405638 0.633229 0.643016 0.046 Uiso 1 1 d R U . . .
O7 O 1.2650(4) 0.3094(3) 0.9699(3) 0.0380(12) Uani 1 1 d . . . . .
N9 N 0.1862(4) 0.6299(3) 0.4877(3) 0.0212(10) Uani 1 1 d . . . . .
O24 O 0.2161(4) 0.3202(3) 0.6164(3) 0.0346(11) Uani 1 1 d . . . . .
O1 O 1.4656(4) 0.4211(3) 1.2252(3) 0.0377(12) Uani 1 1 d . . . . .
O38 O 0.7124(4) -0.1230(3) 0.6424(3) 0.0332(11) Uani 1 1 d . . . . .
O19 O 0.6958(5) 0.2968(3) 0.7426(3) 0.0405(13) Uani 1 1 d . . . . .
O37 O 0.5149(4) -0.2089(3) 0.5849(3) 0.0339(11) Uani 1 1 d . . . . .
N2 N 0.1210(4) 0.5023(3) 0.6009(3) 0.0238(11) Uani 1 1 d . . . . .
O31 O 0.5722(5) 0.0026(3) 0.7672(3) 0.0386(12) Uani 1 1 d . . . . .
O23 O 0.3854(4) 0.3306(3) 0.5503(3) 0.0281(10) Uani 1 1 d . . . . .
O12 O 1.0444(4) 0.3537(3) 0.8211(3) 0.0389(12) Uani 1 1 d . . . . .
O35 O 0.2898(4) -0.1125(3) 0.5237(3) 0.0334(11) Uani 1 1 d . . . . .
N1 N 0.2313(4) 0.5263(3) 0.6077(3) 0.0198(10) Uani 1 1 d . . . . .
N4 N 0.4765(5) 0.3515(4) 0.8745(3) 0.0312(13) Uani 1 1 d . . . . .
H4 H 0.532891 0.381091 0.857034 0.037 Uiso 1 1 calc R U . . .
N11 N 0.0966(4) 0.7235(3) 0.4421(3) 0.0258(12) Uani 1 1 d . . . . .
O11 O 0.8980(5) 0.2665(3) 0.8683(3) 0.0388(13) Uani 1 1 d . . . . .
N3 N 0.2165(4) 0.4887(3) 0.7086(3) 0.0253(11) Uani 1 1 d . . . . .
N10 N 0.0756(4) 0.6118(3) 0.4851(3) 0.0239(11) Uani 1 1 d . . . . .
O27 O 0.2200(5) 0.1955(4) 0.7270(3) 0.0428(13) Uani 1 1 d . . . . .
O29 O 0.1688(4) 0.0389(3) 0.6612(3) 0.0444(14) Uani 1 1 d . . . . .
O6 O 1.1227(5) 0.2261(3) 1.0238(3) 0.0409(13) Uani 1 1 d . . . . .
O18 O 0.7809(5) 0.4094(4) 0.6783(3) 0.0434(13) Uani 1 1 d . . . . .
O32 O 0.3722(5) -0.0733(3) 0.6995(3) 0.0402(13) Uani 1 1 d . . . . .
N5 N 0.1125(4) 0.4407(3) 0.4424(3) 0.0237(11) Uani 1 1 d . . . . .
N6 N 0.2257(4) 0.4597(3) 0.4531(3) 0.0240(11) Uani 1 1 d . . . . .
O45 O 0.5896(6) 0.2251(4) 0.9344(4) 0.0578(17) Uani 1 1 d . . . . .
N7 N 0.1712(5) 0.3581(3) 0.3634(3) 0.0275(12) Uani 1 1 d . . . . .
N8 N 0.3555(5) 0.2124(3) 0.1850(3) 0.0321(13) Uani 1 1 d D . . . .
H8 H 0.350474 0.261388 0.162693 0.039 Uiso 1 1 calc R U . . .
C2 C 0.1155(5) 0.4793(4) 0.6630(4) 0.0262(13) Uani 1 1 d . . . . .
H2 H 0.050577 0.459384 0.673637 0.031 Uiso 1 1 calc R U . . .
C19 C 0.1960(5) 0.6966(4) 0.4623(4) 0.0261(13) Uani 1 1 d . . . . .
H19 H 0.262627 0.722202 0.458622 0.031 Uiso 1 1 calc R U . . .
N12 N 0.0831(5) 0.9093(4) 0.2599(4) 0.0427(17) Uani 1 1 d . . . . .
H12 H 0.026311 0.870580 0.225168 0.051 Uiso 1 1 calc R U . . .
C5 C 0.3743(6) 0.3940(5) 0.8611(4) 0.0336(16) Uani 1 1 d . . . . .
H5A H 0.388072 0.446215 0.893164 0.040 Uiso 1 1 calc R U . . .
H5B H 0.315393 0.362214 0.873376 0.040 Uiso 1 1 calc R U . . .
O44 O 0.1571(7) 1.0015(4) 0.1627(5) 0.075(2) Uani 1 1 d . . . . .
C20 C 0.0244(5) 0.6699(4) 0.4582(4) 0.0275(14) Uani 1 1 d . . . . .
H20 H -0.051332 0.673604 0.451105 0.033 Uiso 1 1 calc R U . . .
C11 C 0.0834(6) 0.3787(4) 0.3887(4) 0.0282(14) Uani 1 1 d . . . . .
H11 H 0.011874 0.352830 0.370851 0.034 Uiso 1 1 calc R U . . .
C3 C 0.2498(6) 0.4676(5) 0.7814(4) 0.0352(16) Uani 1 1 d . . . . .
H3A H 0.185340 0.444274 0.794543 0.042 Uiso 1 1 calc R U . . .
H3B H 0.280145 0.516565 0.816390 0.042 Uiso 1 1 calc R U . . .
C21 C 0.0677(6) 0.7995(4) 0.4154(4) 0.0341(16) Uani 1 1 d . . . . .
H21A H 0.104383 0.845564 0.451990 0.041 Uiso 1 1 calc R U . . .
H21B H -0.011609 0.801857 0.408058 0.041 Uiso 1 1 calc R U . . .
C1 C 0.2847(5) 0.5179(4) 0.6718(4) 0.0268(13) Uani 1 1 d . . . . .
H1 H 0.360700 0.530604 0.689837 0.032 Uiso 1 1 calc R U . . .
C6 C 0.5194(7) 0.3552(6) 0.9548(4) 0.0408(18) Uani 1 1 d . . . . .
H6A H 0.460796 0.333869 0.974769 0.049 Uiso 1 1 calc R U . . .
H6B H 0.541321 0.411347 0.978071 0.049 Uiso 1 1 calc R U . . .
O43 O 0.5325(7) 0.1559(5) 0.1266(5) 0.078(2) Uani 1 1 d . . . . .
C13 C 0.2754(7) 0.2832(4) 0.2829(4) 0.0320(15) Uani 1 1 d . . . . .
H13A H 0.334853 0.278703 0.324031 0.038 Uiso 1 1 calc R U . . .
H13B H 0.293219 0.332235 0.264909 0.038 Uiso 1 1 calc R U . . .
C10 C 0.2578(5) 0.4096(4) 0.4054(3) 0.0249(13) Uani 1 1 d . . . . .
H10 H 0.330489 0.409098 0.400600 0.030 Uiso 1 1 calc R U . . .
C4 C 0.3354(6) 0.4077(5) 0.7839(4) 0.0330(15) Uani 1 1 d . . . . .
H4A H 0.397673 0.428808 0.767052 0.040 Uiso 1 1 calc R U . . .
H4B H 0.303426 0.356650 0.752478 0.040 Uiso 1 1 calc R U . . .
C22 C 0.1005(7) 0.8065(5) 0.3450(5) 0.0409(18) Uani 1 1 d . . . . .
H22A H 0.054159 0.767655 0.305179 0.049 Uiso 1 1 calc R U . . .
H22B H 0.177345 0.796555 0.348744 0.049 Uiso 1 1 calc R U . . .
C23 C 0.0837(7) 0.8936(5) 0.3334(5) 0.0420(19) Uani 1 1 d . . . . .
H23A H 0.013821 0.906676 0.344293 0.050 Uiso 1 1 calc R U . . .
H23B H 0.142102 0.930122 0.367806 0.050 Uiso 1 1 calc R U . . .
C14 C 0.2640(7) 0.2100(4) 0.2242(4) 0.0351(16) Uani 1 1 d . . . . .
H14A H 0.264463 0.161153 0.245645 0.042 Uiso 1 1 calc R U . . .
H14B H 0.193347 0.207418 0.189700 0.042 Uiso 1 1 calc R U . . .
C7 C 0.4609(8) 0.2658(5) 0.8365(5) 0.049(2) Uani 1 1 d . . . . .
H7A H 0.445449 0.264701 0.784561 0.059 Uiso 1 1 calc R U . . .
H7B H 0.397693 0.237276 0.847084 0.059 Uiso 1 1 calc R U . . .
C12 C 0.1683(7) 0.2878(4) 0.3061(4) 0.0391(18) Uani 1 1 d . . . . .
H12A H 0.109344 0.291091 0.264333 0.047 Uiso 1 1 calc R U . . .
H12B H 0.151152 0.238208 0.323601 0.047 Uiso 1 1 calc R U . . .
C24 C 0.1903(7) 0.9006(5) 0.2395(5) 0.0433(19) Uani 1 1 d . . . . .
H24A H 0.208241 0.845092 0.239509 0.052 Uiso 1 1 calc R U . . .
H24B H 0.248615 0.936240 0.274778 0.052 Uiso 1 1 calc R U . . .
C9 C 0.6172(8) 0.3067(6) 0.9705(5) 0.052(2) Uani 1 1 d . . . . .
H9A H 0.678461 0.331252 0.954877 0.062 Uiso 1 1 calc R U . . .
H9B H 0.640586 0.307822 1.022356 0.062 Uiso 1 1 calc R U . . .
C16 C 0.3374(8) 0.1409(5) 0.1236(4) 0.0432(19) Uani 1 1 d . . . . .
H16A H 0.264405 0.138890 0.091879 0.052 Uiso 1 1 calc R U . . .
H16B H 0.342468 0.090596 0.142799 0.052 Uiso 1 1 calc R U . . .
C15 C 0.4695(7) 0.2183(6) 0.2305(5) 0.049(2) Uani 1 1 d . . . . .
H15A H 0.478502 0.171086 0.254047 0.059 Uiso 1 1 calc R U . . .
H15B H 0.482823 0.266405 0.267724 0.059 Uiso 1 1 calc R U . . .
C18 C 0.4267(9) 0.1513(7) 0.0814(5) 0.061(3) Uani 1 1 d . . . . .
H18A H 0.416921 0.105580 0.042022 0.074 Uiso 1 1 calc R U . . .
H18B H 0.418925 0.200457 0.060523 0.074 Uiso 1 1 calc R U . . .
C25 C 0.0517(9) 0.9948(6) 0.2539(6) 0.063(3) Uani 1 1 d . . . . .
H25A H -0.021612 0.999855 0.262571 0.076 Uiso 1 1 calc R U . . .
H25B H 0.104025 1.034338 0.289904 0.076 Uiso 1 1 calc R U . . .
C8 C 0.5620(10) 0.2228(6) 0.8593(6) 0.065(3) Uani 1 1 d . . . . .
H8A H 0.548178 0.166690 0.834729 0.078 Uiso 1 1 calc R U . . .
H8B H 0.623831 0.248500 0.844920 0.078 Uiso 1 1 calc R U . . .
C27 C 0.1840(9) 0.9216(6) 0.1661(6) 0.062(3) Uani 1 1 d . . . . .
H27A H 0.254795 0.915695 0.153805 0.075 Uiso 1 1 calc R U . . .
H27B H 0.128397 0.883838 0.130658 0.075 Uiso 1 1 calc R U . . .
C17 C 0.5505(9) 0.2228(8) 0.1846(7) 0.072(3) Uani 1 1 d . . . . .
H17A H 0.545545 0.272851 0.164932 0.087 Uiso 1 1 calc R U . . .
H17B H 0.624813 0.224629 0.214651 0.087 Uiso 1 1 calc R U . . .
C26 C 0.0528(11) 1.0105(8) 0.1790(8) 0.086(4) Uani 1 1 d . . . . .
H26A H -0.003244 0.972924 0.143712 0.103 Uiso 1 1 calc R U . . .
H26B H 0.034131 1.065246 0.175038 0.103 Uiso 1 1 calc R U . . .

loop_
_atom_site_aniso_label
_atom_site_aniso_U_11
_atom_site_aniso_U_22
_atom_site_aniso_U_33
_atom_site_aniso_U_23
_atom_site_aniso_U_13
_atom_site_aniso_U_12
Mo7 0.0137(2) 0.0141(2) 0.0206(2) 0.00493(18) 0.00285(18) 0.00143(17)
Mo3 0.0160(2) 0.0153(2) 0.0211(2) 0.00418(18) 0.00191(19) 0.00079(18)
Mo13 0.0157(2) 0.0111(2) 0.0236(2) 0.00228(18) 0.00336(19) 0.00153(17)
Mo11 0.0151(2) 0.0118(2) 0.0265(3) 0.00357(19) 0.00515(19) 0.00133(18)
Mo8 0.0152(2) 0.0142(2) 0.0321(3) 0.0034(2) 0.0042(2) 0.00313(18)
Mo1 0.0192(3) 0.0209(3) 0.0264(3) 0.0027(2) 0.0031(2) 0.0023(2)
Mo5 0.0194(2) 0.0206(3) 0.0234(3) 0.0073(2) 0.0037(2) 0.0026(2)
Mo2 0.0226(3) 0.0154(2) 0.0267(3) 0.0044(2) 0.0007(2) 0.0030(2)
Mo4 0.0206(3) 0.0166(2) 0.0246(3) 0.0000(2) -0.0021(2) 0.0037(2)
Mo12 0.0219(3) 0.0115(2) 0.0238(3) 0.00510(19) 0.0047(2) 0.00457(19)
Mo6 0.0231(3) 0.0228(3) 0.0209(3) 0.0005(2) -0.0005(2) 0.0044(2)
Mo10 0.0309(3) 0.0183(3) 0.0254(3) 0.0075(2) 0.0093(2) 0.0064(2)
Mo9 0.0269(3) 0.0253(3) 0.0401(3) 0.0115(2) 0.0165(3) 0.0066(2)
Co1 0.0141(4) 0.0144(4) 0.0244(4) 0.0053(3) 0.0047(3) 0.0012(3)
Co2 0.0146(5) 0.0163(5) 0.0270(6) 0.0054(4) 0.0057(4) 0.0004(4)
O10 0.021(2) 0.019(2) 0.025(2) 0.0061(17) -0.0024(17) 0.0013(17)
O13 0.021(2) 0.0147(19) 0.024(2) 0.0043(16) -0.0026(17) 0.0009(16)
O33 0.023(2) 0.018(2) 0.026(2) 0.0069(17) 0.0063(18) 0.0052(17)
O16 0.024(2) 0.021(2) 0.025(2) 0.0062(17) -0.0022(18) 0.0057(18)
O39 0.019(2) 0.0141(19) 0.032(2) 0.0057(17) 0.0030(18) 0.0024(16)
O36 0.017(2) 0.0135(18) 0.023(2) 0.0009(15) 0.0054(16) 0.0037(15)
O5 0.020(2) 0.0133(19) 0.024(2) 0.0077(16) 0.0011(17) 0.0053(16)
O2 0.022(2) 0.019(2) 0.024(2) 0.0028(17) 0.0016(17) -0.0007(17)
O9 0.019(2) 0.020(2) 0.033(2) 0.0061(18) 0.0039(18) 0.0000(17)
O28 0.039(3) 0.023(2) 0.024(2) 0.0037(18) 0.013(2) 0.011(2)
O30 0.023(2) 0.014(2) 0.033(2) 0.0034(17) 0.0095(18) 0.0014(17)
O4 0.028(2) 0.022(2) 0.027(2) 0.0106(18) -0.0014(19) 0.0016(18)
O40 0.020(2) 0.017(2) 0.030(2) 0.0042(17) 0.0080(18) 0.0068(17)
O26 0.016(2) 0.021(2) 0.049(3) 0.013(2) 0.008(2) -0.0023(17)
O8 0.024(2) 0.034(3) 0.035(3) 0.008(2) 0.013(2) 0.003(2)
O42 0.023(2) 0.018(2) 0.033(2) 0.0071(18) 0.0051(19) 0.0055(17)
O34 0.017(2) 0.019(2) 0.034(2) 0.0051(18) -0.0003(18) 0.0012(17)
O20 0.032(3) 0.032(3) 0.022(2) 0.0049(19) -0.0015(19) 0.009(2)
O17 0.025(2) 0.025(2) 0.025(2) 0.0109(18) 0.0042(18) 0.0076(18)
O22 0.023(2) 0.017(2) 0.036(3) 0.0062(18) 0.0007(19) 0.0040(17)
O21 0.023(2) 0.035(3) 0.042(3) 0.017(2) 0.016(2) 0.011(2)
O41 0.020(2) 0.021(2) 0.033(2) 0.0044(18) 0.0026(19) 0.0004(18)
O15 0.025(2) 0.022(2) 0.038(3) 0.010(2) 0.006(2) -0.0028(19)
O3 0.030(3) 0.036(3) 0.045(3) 0.000(2) 0.016(2) 0.001(2)
O25 0.022(2) 0.026(2) 0.038(3) 0.004(2) 0.002(2) 0.0018(19)
O14 0.030(3) 0.041(3) 0.033(3) 0.009(2) 0.013(2) 0.002(2)
O1W 0.032(3) 0.020(2) 0.038(3) 0.006(2) 0.006(2) -0.0043(19)
O7 0.037(3) 0.042(3) 0.039(3) 0.007(2) 0.015(2) 0.012(2)
N9 0.016(2) 0.014(2) 0.034(3) 0.006(2) 0.007(2) 0.0021(19)
O24 0.029(3) 0.024(2) 0.045(3) -0.002(2) 0.003(2) 0.007(2)
O1 0.036(3) 0.035(3) 0.040(3) 0.013(2) -0.002(2) 0.010(2)
O38 0.031(3) 0.031(3) 0.034(3) 0.007(2) -0.001(2) 0.004(2)
O19 0.045(3) 0.021(2) 0.045(3) -0.003(2) -0.007(3) 0.008(2)
O37 0.047(3) 0.018(2) 0.044(3) 0.011(2) 0.021(2) 0.004(2)
N2 0.016(2) 0.023(3) 0.033(3) 0.006(2) 0.007(2) 0.002(2)
O31 0.046(3) 0.034(3) 0.035(3) 0.009(2) 0.005(2) 0.008(2)
O23 0.020(2) 0.019(2) 0.043(3) 0.008(2) 0.001(2) 0.0010(18)
O12 0.031(3) 0.044(3) 0.038(3) 0.000(2) 0.004(2) 0.010(2)
O35 0.033(3) 0.023(2) 0.046(3) 0.008(2) 0.014(2) -0.005(2)
N1 0.014(2) 0.022(2) 0.024(3) 0.008(2) 0.004(2) -0.0001(19)
N4 0.032(3) 0.031(3) 0.033(3) 0.009(2) 0.008(3) 0.006(2)
N11 0.022(3) 0.016(2) 0.040(3) 0.010(2) 0.003(2) 0.006(2)
O11 0.044(3) 0.017(2) 0.047(3) 0.001(2) -0.004(2) -0.001(2)
N3 0.024(3) 0.029(3) 0.024(3) 0.006(2) 0.008(2) 0.000(2)
N10 0.015(2) 0.022(3) 0.034(3) 0.008(2) 0.005(2) -0.001(2)
O27 0.047(3) 0.043(3) 0.048(3) 0.012(3) 0.025(3) 0.017(3)
O29 0.034(3) 0.038(3) 0.073(4) 0.024(3) 0.027(3) 0.002(2)
O6 0.044(3) 0.022(2) 0.054(3) 0.008(2) 0.006(3) 0.001(2)
O18 0.037(3) 0.059(4) 0.032(3) 0.007(3) 0.003(2) 0.003(3)
O32 0.045(3) 0.032(3) 0.050(3) 0.015(2) 0.021(3) 0.004(2)
N5 0.017(2) 0.017(2) 0.035(3) 0.001(2) 0.006(2) -0.002(2)
N6 0.016(2) 0.021(3) 0.032(3) -0.001(2) 0.003(2) 0.000(2)
O45 0.058(4) 0.039(3) 0.074(5) 0.020(3) 0.000(3) 0.012(3)
N7 0.034(3) 0.018(3) 0.028(3) 0.001(2) 0.006(2) -0.002(2)
N8 0.051(4) 0.021(3) 0.027(3) 0.005(2) 0.011(3) 0.014(3)
C2 0.022(3) 0.028(3) 0.031(3) 0.008(3) 0.011(3) 0.003(3)
C19 0.016(3) 0.026(3) 0.038(4) 0.011(3) 0.006(3) 0.002(2)
N12 0.033(3) 0.035(4) 0.058(4) 0.025(3) -0.002(3) -0.002(3)
C5 0.030(4) 0.040(4) 0.036(4) 0.017(3) 0.010(3) 0.008(3)
O44 0.079(5) 0.053(4) 0.105(6) 0.041(4) 0.029(5) -0.006(4)
C20 0.016(3) 0.024(3) 0.045(4) 0.014(3) 0.007(3) 0.005(2)
C11 0.025(3) 0.020(3) 0.033(3) -0.004(3) 0.000(3) -0.006(3)
C3 0.035(4) 0.046(4) 0.027(3) 0.014(3) 0.006(3) 0.010(3)
C21 0.026(3) 0.024(3) 0.056(5) 0.015(3) 0.010(3) 0.013(3)
C1 0.020(3) 0.026(3) 0.033(3) 0.004(3) 0.008(3) -0.001(3)
C6 0.035(4) 0.058(5) 0.028(4) 0.007(3) 0.003(3) 0.008(4)
O43 0.067(5) 0.085(6) 0.084(6) -0.007(4) 0.030(4) 0.033(4)
C13 0.047(4) 0.021(3) 0.033(4) 0.006(3) 0.016(3) 0.009(3)
C10 0.018(3) 0.029(3) 0.030(3) 0.004(3) 0.011(3) 0.005(2)
C4 0.038(4) 0.034(4) 0.026(3) 0.008(3) 0.003(3) 0.005(3)
C22 0.045(5) 0.027(4) 0.052(5) 0.017(3) 0.008(4) 0.003(3)
C23 0.037(4) 0.033(4) 0.060(5) 0.018(4) 0.012(4) 0.005(3)
C14 0.048(4) 0.024(3) 0.039(4) 0.005(3) 0.021(3) 0.002(3)
C7 0.056(5) 0.038(4) 0.043(5) -0.002(4) -0.003(4) 0.008(4)
C12 0.045(4) 0.025(4) 0.044(4) -0.011(3) 0.017(4) -0.001(3)
C24 0.039(4) 0.038(4) 0.053(5) 0.016(4) 0.007(4) -0.002(3)
C9 0.044(5) 0.054(5) 0.049(5) 0.012(4) -0.008(4) 0.005(4)
C16 0.066(6) 0.032(4) 0.033(4) 0.005(3) 0.014(4) 0.015(4)
C15 0.047(5) 0.045(5) 0.051(5) 0.000(4) 0.003(4) 0.016(4)
C18 0.075(7) 0.060(6) 0.055(6) -0.008(5) 0.034(5) 0.023(5)
C25 0.069(6) 0.039(5) 0.097(8) 0.046(5) 0.029(6) 0.012(5)
C8 0.084(8) 0.042(5) 0.059(6) 0.003(5) -0.004(6) 0.024(5)
C27 0.068(7) 0.053(6) 0.071(7) 0.020(5) 0.023(5) -0.008(5)
C17 0.047(6) 0.088(9) 0.077(8) -0.003(6) 0.015(5) 0.015(6)
C26 0.088(9) 0.071(8) 0.110(10) 0.058(8) 0.018(8) 0.012(7)

loop_
_atom_type_symbol
_atom_type_description
_atom_type_scat_dispersion_real
_atom_type_scat_dispersion_imag
_atom_type_scat_source
C C 0.0033 0.0016 'International Tables Vol C Tables 4.2.6.8 and 6.1.1.4'
H H 0.0000 0.0000 'International Tables Vol C Tables 4.2.6.8 and 6.1.1.4'
Co Co 0.3494 0.9721 'International Tables Vol C Tables 4.2.6.8 and 6.1.1.4'
Mo Mo -1.6832 0.6857 'International Tables Vol C Tables 4.2.6.8 and 6.1.1.4'
N N 0.0061 0.0033 'International Tables Vol C Tables 4.2.6.8 and 6.1.1.4'
O O 0.0106 0.0060 'International Tables Vol C Tables 4.2.6.8 and 6.1.1.4'

loop_
_geom_angle_atom_site_label_1
_geom_angle_atom_site_label_2
_geom_angle_atom_site_label_3
_geom_angle
_geom_angle_site_symmetry_1
_geom_angle_site_symmetry_3
_geom_angle_publ_flag
O22 Mo7 O20 108.6(2) . . ?
O22 Mo7 O23 106.5(2) . . ?
O21 Mo7 O20 109.8(2) . . ?
O21 Mo7 O22 106.5(2) . . ?
O21 Mo7 O23 111.2(2) . . ?
O23 Mo7 O20 113.9(2) . . ?
O10 Mo3 O13 78.81(15) . 2_767 ?
O13 Mo3 O10 72.91(16) . . ?
O13 Mo3 O13 77.50(17) . 2_767 ?
O5 Mo3 O10 73.96(17) . . ?
O5 Mo3 O13 140.64(18) . . ?
O5 Mo3 O13 75.76(16) . 2_767 ?
O9 Mo3 O10 154.42(19) . . ?
O9 Mo3 O13 98.43(19) . . ?
O9 Mo3 O13 75.79(17) . 2_767 ?
O9 Mo3 O5 102.3(2) . . ?
O8 Mo3 O10 101.1(2) . . ?
O8 Mo3 O13 179.7(2) . 2_767 ?
O8 Mo3 O13 102.8(2) . . ?
O8 Mo3 O5 103.9(2) . . ?
O8 Mo3 O9 104.3(2) . . ?
O39 Mo13 O30 76.98(15) . 2_656 ?
O36 Mo13 O39 71.36(17) . . ?
O36 Mo13 O30 74.83(16) . 2_656 ?
O40 Mo13 O39 78.38(18) . . ?
O40 Mo13 O36 143.11(18) . . ?
O40 Mo13 O30 78.25(17) . 2_656 ?
O42 Mo13 O39 153.31(18) . . ?
O42 Mo13 O36 95.26(19) . . ?
O42 Mo13 O30 77.23(18) . 2_656 ?
O42 Mo13 O40 102.9(2) . . ?
O41 Mo13 O39 98.55(19) . . ?
O41 Mo13 O36 98.9(2) . . ?
O41 Mo13 O30 173.16(19) . 2_656 ?
O41 Mo13 O40 106.1(2) . . ?
O41 Mo13 O42 106.5(2) . . ?
O33 Mo11 O36 78.48(15) . 2_656 ?
O36 Mo11 O33 72.24(17) . . ?
O36 Mo11 O36 74.16(17) . 2_656 ?
O30 Mo11 O33 75.59(18) . . ?
O30 Mo11 O36 140.22(18) . . ?
O30 Mo11 O36 77.03(16) . 2_656 ?
O34 Mo11 O33 155.77(18) . . ?
O34 Mo11 O36 97.1(2) . . ?
O34 Mo11 O36 77.66(17) . 2_656 ?
O34 Mo11 O30 102.9(2) . . ?
O35 Mo11 O33 98.0(2) . . ?
O35 Mo11 O36 101.3(2) . . ?
O35 Mo11 O36 174.8(2) . 2_656 ?
O35 Mo11 O30 105.9(2) . . ?
O35 Mo11 O34 105.6(2) . . ?
O39 Mo8 O40 69.86(16) 2_656 2_656 ?
O26 Mo8 O39 85.75(18) . 2_656 ?
O26 Mo8 O40 75.48(18) . 2_656 ?
O26 Mo8 O23 156.82(19) . . ?
O25 Mo8 O39 94.1(2) . 2_656 ?
O25 Mo8 O40 163.1(2) . 2_656 ?
O25 Mo8 O26 98.9(2) . . ?
O25 Mo8 O24 104.2(2) . . ?
O25 Mo8 O23 98.4(2) . . ?
O24 Mo8 O39 160.1(2) . 2_656 ?
O24 Mo8 O40 92.5(2) . 2_656 ?
O24 Mo8 O26 99.0(2) . . ?
O24 Mo8 O23 91.7(2) . . ?
O23 Mo8 O39 77.66(18) . 2_656 ?
O23 Mo8 O40 83.60(17) . 2_656 ?
O5 Mo1 O17 71.70(15) . 2_767 ?
O2 Mo1 O5 84.30(17) . . ?
O2 Mo1 O4 149.53(19) . . ?
O2 Mo1 O17 75.21(18) . 2_767 ?
O4 Mo1 O5 70.57(16) . . ?
O4 Mo1 O17 80.59(18) . 2_767 ?
O3 Mo1 O5 91.7(2) . . ?
O3 Mo1 O2 98.7(2) . . ?
O3 Mo1 O4 99.0(2) . . ?
O3 Mo1 O17 162.6(2) . 2_767 ?
O3 Mo1 O1 104.9(3) . . ?
O1 Mo1 O5 159.7(2) . . ?
O1 Mo1 O2 104.2(2) . . ?
O1 Mo1 O4 94.9(2) . . ?
O1 Mo1 O17 92.4(2) . 2_767 ?
O13 Mo5 O16 71.81(16) . . ?
O13 Mo5 O5 75.15(16) . 2_767 ?
O16 Mo5 O5 78.91(16) . 2_767 ?
O17 Mo5 O13 142.98(19) . . ?
O17 Mo5 O16 79.03(18) . . ?
O17 Mo5 O5 77.31(17) . 2_767 ?
O15 Mo5 O13 94.0(2) . . ?
O15 Mo5 O16 155.0(2) . . ?
O15 Mo5 O5 77.50(18) . 2_767 ?
O15 Mo5 O17 103.7(2) . . ?
O14 Mo5 O13 100.7(2) . . ?
O14 Mo5 O16 98.6(2) . . ?
O14 Mo5 O5 175.7(2) . 2_767 ?
O14 Mo5 O17 105.8(2) . . ?
O14 Mo5 O15 104.4(2) . . ?
O10 Mo2 O5 70.58(16) . . ?
O10 Mo2 O15 80.03(18) . 2_767 ?
O5 Mo2 O15 70.23(15) . 2_767 ?
O4 Mo2 O10 143.30(19) . . ?
O4 Mo2 O5 73.38(17) . . ?
O4 Mo2 O15 81.62(19) . 2_767 ?
O7 Mo2 O10 94.4(2) . . ?
O7 Mo2 O5 102.4(2) . . ?
O7 Mo2 O4 99.9(2) . . ?
O7 Mo2 O15 171.8(2) . 2_767 ?
O6 Mo2 O10 104.9(2) . . ?
O6 Mo2 O5 153.8(2) . . ?
O6 Mo2 O4 104.3(2) . . ?
O6 Mo2 O15 83.5(2) . 2_767 ?
O6 Mo2 O7 103.8(3) . . ?
O10 Mo4 O13 71.32(16) . . ?
O10 Mo4 O9 78.31(17) . 2_767 ?
O13 Mo4 O9 70.29(15) . 2_767 ?
O16 Mo4 O10 140.80(19) . . ?
O16 Mo4 O13 70.97(17) . . ?
O16 Mo4 O9 79.36(18) . 2_767 ?
O12 Mo4 O10 97.9(2) . . ?
O12 Mo4 O13 99.9(2) . . ?
O12 Mo4 O16 98.6(2) . . ?
O12 Mo4 O9 170.2(2) . 2_767 ?
O11 Mo4 O10 105.7(2) . . ?
O11 Mo4 O13 155.6(2) . . ?
O11 Mo4 O16 104.1(2) . . ?
O11 Mo4 O9 85.4(2) . 2_767 ?
O11 Mo4 O12 104.4(3) . . ?
O33 Mo12 O36 70.30(16) . . ?
O33 Mo12 O34 78.91(17) . 2_656 ?
O39 Mo12 O33 140.27(18) . . ?
O39 Mo12 O36 70.78(16) . . ?
O39 Mo12 O34 80.95(17) . 2_656 ?
O36 Mo12 O34 70.39(14) . 2_656 ?
O38 Mo12 O33 105.4(2) . . ?
O38 Mo12 O39 105.6(2) . . ?
O38 Mo12 O36 153.1(2) . . ?
O38 Mo12 O34 82.7(2) . 2_656 ?
O38 Mo12 O37 104.1(3) . . ?
O37 Mo12 O33 96.6(2) . . ?
O37 Mo12 O39 99.4(2) . . ?
O37 Mo12 O36 102.7(2) . . ?
O37 Mo12 O34 172.7(2) . 2_656 ?
O16 Mo6 O2 86.32(18) . 2_767 ?
O16 Mo6 O20 161.83(19) . . ?
O16 Mo6 O17 69.08(16) . . ?
O2 Mo6 O17 69.82(16) 2_767 . ?
O20 Mo6 O2 80.27(18) . 2_767 ?
O20 Mo6 O17 94.63(17) . . ?
O19 Mo6 O16 94.2(2) . . ?
O19 Mo6 O2 101.7(2) . 2_767 ?
O19 Mo6 O20 100.4(2) . . ?
O19 Mo6 O17 161.2(2) . . ?
O19 Mo6 O18 105.6(3) . . ?
O18 Mo6 O16 94.7(2) . . ?
O18 Mo6 O2 152.6(2) . 2_767 ?
O18 Mo6 O20 91.7(2) . . ?
O18 Mo6 O17 84.9(2) . . ?
O33 Mo10 O30 70.95(16) . . ?
O33 Mo10 O42 77.10(17) . 2_656 ?
O28 Mo10 O33 143.56(19) . . ?
O28 Mo10 O30 74.46(18) . . ?
O28 Mo10 O42 80.83(18) . 2_656 ?
O30 Mo10 O42 70.24(15) . 2_656 ?
O31 Mo10 O33 102.7(2) . . ?
O31 Mo10 O28 105.2(2) . . ?
O31 Mo10 O30 158.3(2) . . ?
O31 Mo10 O42 88.2(2) . 2_656 ?
O31 Mo10 O32 103.9(3) . . ?
O32 Mo10 O33 95.4(2) . . ?
O32 Mo10 O28 100.1(2) . . ?
O32 Mo10 O30 97.4(2) . . ?
O32 Mo10 O42 167.0(2) . 2_656 ?
O28 Mo9 O30 72.57(17) . . ?
O28 Mo9 O40 82.83(18) . 2_656 ?
O40 Mo9 O30 72.44(15) 2_656 . ?
O26 Mo9 O28 150.17(19) . . ?
O26 Mo9 O30 82.86(18) . . ?
O26 Mo9 O40 73.65(16) . 2_656 ?
O27 Mo9 O28 98.9(2) . . ?
O27 Mo9 O30 162.4(2) . . ?
O27 Mo9 O40 91.5(2) . 2_656 ?
O27 Mo9 O26 99.8(2) . . ?
O29 Mo9 O28 100.0(2) . . ?
O29 Mo9 O30 91.7(2) . . ?
O29 Mo9 O40 162.4(2) . 2_656 ?
O29 Mo9 O26 97.3(2) . . ?
O29 Mo9 O27 105.1(3) . . ?
O22 Co1 N6 93.99(19) . . ?
O21 Co1 O22 86.57(18) 2_666 . ?
O21 Co1 O1W 87.9(2) 2_666 . ?
O21 Co1 N9 89.63(19) 2_666 . ?
O21 Co1 N1 172.4(2) 2_666 . ?
O21 Co1 N6 95.7(2) 2_666 . ?
O1W Co1 O22 89.44(18) . . ?
O1W Co1 N6 175.2(2) . . ?
N9 Co1 O22 175.98(19) . . ?
N9 Co1 O1W 89.1(2) . . ?
N9 Co1 N6 87.7(2) . . ?
N1 Co1 O22 88.41(19) . . ?
N1 Co1 O1W 86.3(2) . . ?
N1 Co1 N9 95.2(2) . . ?
N1 Co1 N6 90.4(2) . . ?
N2 Co2 N2 180.0(3) 2_566 . ?
N2 Co2 N5 88.9(2) . . ?
N2 Co2 N5 91.1(2) . 2_566 ?
N2 Co2 N5 91.1(2) 2_566 . ?
N2 Co2 N5 88.9(2) 2_566 2_566 ?
N10 Co2 N2 88.5(2) . 2_566 ?
N10 Co2 N2 91.5(2) . . ?
N10 Co2 N2 91.5(2) 2_566 2_566 ?
N10 Co2 N2 88.5(2) 2_566 . ?
N10 Co2 N10 180.0 . 2_566 ?
N10 Co2 N5 86.7(2) . . ?
N10 Co2 N5 93.3(2) 2_566 . ?
N10 Co2 N5 93.3(2) . 2_566 ?
N10 Co2 N5 86.7(2) 2_566 2_566 ?
N5 Co2 N5 180.0 2_566 . ?
Mo2 O10 Mo3 104.72(18) . . ?
Mo4 O10 Mo3 107.48(19) . . ?
Mo4 O10 Mo2 143.7(2) . . ?
Mo3 O13 Mo3 102.50(17) . 2_767 ?
Mo3 O13 Mo5 145.1(2) . . ?
Mo3 O13 Mo4 103.00(18) . . ?
Mo5 O13 Mo3 100.37(17) . 2_767 ?
Mo5 O13 Mo4 100.95(17) . . ?
Mo4 O13 Mo3 94.84(15) . 2_767 ?
Mo12 O33 Mo11 108.0(2) . . ?
Mo12 O33 Mo10 144.1(2) . . ?
Mo10 O33 Mo11 103.27(19) . . ?
Mo4 O16 Mo5 110.7(2) . . ?
Mo4 O16 Mo6 141.2(2) . . ?
Mo6 O16 Mo5 106.38(19) . . ?
Mo13 O39 Mo8 101.79(19) . 2_656 ?
Mo12 O39 Mo13 111.0(2) . . ?
Mo12 O39 Mo8 145.3(2) . 2_656 ?
Mo13 O36 Mo11 101.32(16) . 2_656 ?
Mo13 O36 Mo12 100.65(17) . . ?
Mo11 O36 Mo13 141.3(2) . . ?
Mo11 O36 Mo11 105.84(17) . 2_656 ?
Mo11 O36 Mo12 103.57(18) . . ?
Mo12 O36 Mo11 95.50(14) . 2_656 ?
Mo3 O5 Mo1 147.5(2) . . ?
Mo3 O5 Mo5 108.62(18) . 2_767 ?
Mo3 O5 Mo2 105.37(18) . . ?
Mo1 O5 Mo5 95.20(15) . 2_767 ?
Mo2 O5 Mo1 93.67(14) . . ?
Mo2 O5 Mo5 95.43(15) . 2_767 ?
Mo1 O2 Mo6 120.6(2) . 2_767 ?
Mo3 O9 Mo4 119.0(2) . 2_767 ?
Mo10 O28 Mo9 117.6(2) . . ?
Mo11 O30 Mo13 106.82(19) . 2_656 ?
Mo11 O30 Mo10 103.73(19) . . ?
Mo11 O30 Mo9 152.8(2) . . ?
Mo10 O30 Mo13 94.90(16) . 2_656 ?
Mo10 O30 Mo9 90.77(16) . . ?
Mo9 O30 Mo13 94.46(15) . 2_656 ?
Mo2 O4 Mo1 117.8(2) . . ?
Mo13 O40 Mo8 108.0(2) . 2_656 ?
Mo13 O40 Mo9 113.7(2) . 2_656 ?
Mo8 O40 Mo9 90.81(15) 2_656 2_656 ?
Mo8 O26 Mo9 116.3(2) . . ?
Mo13 O42 Mo10 116.8(2) . 2_656 ?
Mo11 O34 Mo12 116.1(2) . 2_656 ?
Mo7 O20 Mo6 142.5(3) . . ?
Mo1 O17 Mo6 92.09(16) 2_767 . ?
Mo5 O17 Mo1 115.3(2) . 2_767 ?
Mo5 O17 Mo6 102.83(19) . . ?
Mo7 O22 Co1 149.0(3) . . ?
Mo7 O21 Co1 154.2(3) . 2_666 ?
Mo5 O15 Mo2 115.8(2) . 2_767 ?
Co1 O1W H1WA 109.4 . . ?
Co1 O1W H1WB 90.4 . . ?
H1WA O1W H1WB 124.0 . . ?
N10 N9 Co1 123.8(4) . . ?
C19 N9 Co1 128.4(4) . . ?
C19 N9 N10 107.7(5) . . ?
N1 N2 Co2 120.9(4) . . ?
C2 N2 Co2 133.4(4) . . ?
C2 N2 N1 105.5(5) . . ?
Mo7 O23 Mo8 156.1(3) . . ?
N2 N1 Co1 129.6(4) . . ?
C1 N1 Co1 122.6(4) . . ?
C1 N1 N2 107.7(5) . . ?
C5 N4 H4 107.8 . . ?
C5 N4 C6 109.5(6) . . ?
C6 N4 H4 107.8 . . ?
C7 N4 H4 107.8 . . ?
C7 N4 C5 113.8(6) . . ?
C7 N4 C6 110.0(6) . . ?
C19 N11 C20 105.2(5) . . ?
C19 N11 C21 129.8(6) . . ?
C20 N11 C21 124.7(6) . . ?
C2 N3 C3 129.4(6) . . ?
C1 N3 C2 104.8(5) . . ?
C1 N3 C3 125.8(6) . . ?
N9 N10 Co2 126.3(4) . . ?
C20 N10 Co2 126.3(4) . . ?
C20 N10 N9 106.2(5) . . ?
N6 N5 Co2 128.3(4) . . ?
C11 N5 Co2 125.1(4) . . ?
C11 N5 N6 106.6(5) . . ?
N5 N6 Co1 120.4(4) . . ?
C10 N6 Co1 132.5(4) . . ?
C10 N6 N5 106.9(5) . . ?
C8 O45 C9 109.7(7) . . ?
C11 N7 C10 105.3(5) . . ?
C11 N7 C12 124.2(6) . . ?
C10 N7 C12 130.3(6) . . ?
C14 N8 H8 106.6 . . ?
C14 N8 C16 110.9(6) . . ?
C16 N8 H8 106.6 . . ?
C15 N8 H8 106.6 . . ?
C15 N8 C14 115.9(6) . . ?
C15 N8 C16 109.7(6) . . ?
N2 C2 N3 110.8(6) . . ?
N2 C2 H2 124.6 . . ?
N3 C2 H2 124.6 . . ?
N9 C19 N11 110.4(6) . . ?
N9 C19 H19 124.8 . . ?
N11 C19 H19 124.8 . . ?
C23 N12 H12 108.2 . . ?
C23 N12 C24 114.0(6) . . ?
C23 N12 C25 109.2(7) . . ?
C24 N12 H12 108.2 . . ?
C24 N12 C25 109.0(6) . . ?
C25 N12 H12 108.2 . . ?
N4 C5 H5A 108.7 . . ?
N4 C5 H5B 108.7 . . ?
N4 C5 C4 114.2(6) . . ?
H5A C5 H5B 107.6 . . ?
C4 C5 H5A 108.7 . . ?
C4 C5 H5B 108.7 . . ?
C27 O44 C26 109.8(8) . . ?
N11 C20 H20 124.7 . . ?
N10 C20 N11 110.6(5) . . ?
N10 C20 H20 124.7 . . ?
N5 C11 N7 110.5(6) . . ?
N5 C11 H11 124.8 . . ?
N7 C11 H11 124.8 . . ?
N3 C3 H3A 109.5 . . ?
N3 C3 H3B 109.5 . . ?
N3 C3 C4 110.9(6) . . ?
H3A C3 H3B 108.0 . . ?
C4 C3 H3A 109.5 . . ?
C4 C3 H3B 109.5 . . ?
N11 C21 H21A 109.0 . . ?
N11 C21 H21B 109.0 . . ?
N11 C21 C22 113.0(6) . . ?
H21A C21 H21B 107.8 . . ?
C22 C21 H21A 109.0 . . ?
C22 C21 H21B 109.0 . . ?
N1 C1 N3 111.3(6) . . ?
N1 C1 H1 124.4 . . ?
N3 C1 H1 124.4 . . ?
N4 C6 H6A 109.4 . . ?
N4 C6 H6B 109.4 . . ?
N4 C6 C9 111.3(7) . . ?
H6A C6 H6B 108.0 . . ?
C9 C6 H6A 109.4 . . ?
C9 C6 H6B 109.4 . . ?
C18 O43 C17 111.2(8) . . ?
H13A C13 H13B 108.3 . . ?
C14 C13 H13A 109.8 . . ?
C14 C13 H13B 109.8 . . ?
C12 C13 H13A 109.8 . . ?
C12 C13 H13B 109.8 . . ?
C12 C13 C14 109.2(6) . . ?
N6 C10 N7 110.7(6) . . ?
N6 C10 H10 124.6 . . ?
N7 C10 H10 124.6 . . ?
C5 C4 H4A 109.9 . . ?
C5 C4 H4B 109.9 . . ?
C3 C4 C5 108.7(6) . . ?
C3 C4 H4A 109.9 . . ?
C3 C4 H4B 109.9 . . ?
H4A C4 H4B 108.3 . . ?
C21 C22 H22A 110.7 . . ?
C21 C22 H22B 110.7 . . ?
C21 C22 C23 105.2(7) . . ?
H22A C22 H22B 108.8 . . ?
C23 C22 H22A 110.7 . . ?
C23 C22 H22B 110.7 . . ?
N12 C23 C22 115.2(7) . . ?
N12 C23 H23A 108.5 . . ?
N12 C23 H23B 108.5 . . ?
C22 C23 H23A 108.5 . . ?
C22 C23 H23B 108.5 . . ?
H23A C23 H23B 107.5 . . ?
N8 C14 C13 112.5(6) . . ?
N8 C14 H14A 109.1 . . ?
N8 C14 H14B 109.1 . . ?
C13 C14 H14A 109.1 . . ?
C13 C14 H14B 109.1 . . ?
H14A C14 H14B 107.8 . . ?
N4 C7 H7A 109.3 . . ?
N4 C7 H7B 109.3 . . ?
N4 C7 C8 111.5(7) . . ?
H7A C7 H7B 108.0 . . ?
C8 C7 H7A 109.3 . . ?
C8 C7 H7B 109.3 . . ?
N7 C12 C13 113.1(6) . . ?
N7 C12 H12A 109.0 . . ?
N7 C12 H12B 109.0 . . ?
C13 C12 H12A 109.0 . . ?
C13 C12 H12B 109.0 . . ?
H12A C12 H12B 107.8 . . ?
N12 C24 H24A 109.6 . . ?
N12 C24 H24B 109.6 . . ?
N12 C24 C27 110.4(8) . . ?
H24A C24 H24B 108.1 . . ?
C27 C24 H24A 109.6 . . ?
C27 C24 H24B 109.6 . . ?
O45 C9 C6 110.9(7) . . ?
O45 C9 H9A 109.5 . . ?
O45 C9 H9B 109.5 . . ?
C6 C9 H9A 109.5 . . ?
C6 C9 H9B 109.5 . . ?
H9A C9 H9B 108.0 . . ?
N8 C16 H16A 110.0 . . ?
N8 C16 H16B 110.0 . . ?
N8 C16 C18 108.3(7) . . ?
H16A C16 H16B 108.4 . . ?
C18 C16 H16A 110.0 . . ?
C18 C16 H16B 110.0 . . ?
N8 C15 H15A 109.7 . . ?
N8 C15 H15B 109.7 . . ?
N8 C15 C17 109.7(8) . . ?
H15A C15 H15B 108.2 . . ?
C17 C15 H15A 109.7 . . ?
C17 C15 H15B 109.7 . . ?
O43 C18 C16 110.8(8) . . ?
O43 C18 H18A 109.5 . . ?
O43 C18 H18B 109.5 . . ?
C16 C18 H18A 109.5 . . ?
C16 C18 H18B 109.5 . . ?
H18A C18 H18B 108.1 . . ?
N12 C25 H25A 110.0 . . ?
N12 C25 H25B 110.0 . . ?
H25A C25 H25B 108.3 . . ?
C26 C25 N12 108.7(9) . . ?
C26 C25 H25A 110.0 . . ?
C26 C25 H25B 110.0 . . ?
O45 C8 C7 111.3(9) . . ?
O45 C8 H8A 109.4 . . ?
O45 C8 H8B 109.4 . . ?
C7 C8 H8A 109.4 . . ?
C7 C8 H8B 109.4 . . ?
H8A C8 H8B 108.0 . . ?
O44 C27 C24 112.0(9) . . ?
O44 C27 H27A 109.2 . . ?
O44 C27 H27B 109.2 . . ?
C24 C27 H27A 109.2 . . ?
C24 C27 H27B 109.2 . . ?
H27A C27 H27B 107.9 . . ?
O43 C17 C15 112.8(10) . . ?
O43 C17 H17A 109.0 . . ?
O43 C17 H17B 109.0 . . ?
C15 C17 H17A 109.0 . . ?
C15 C17 H17B 109.0 . . ?
H17A C17 H17B 107.8 . . ?
O44 C26 C25 112.3(10) . . ?
O44 C26 H26A 109.1 . . ?
O44 C26 H26B 109.1 . . ?
C25 C26 H26A 109.1 . . ?
C25 C26 H26B 109.1 . . ?
H26A C26 H26B 107.9 . . ?

loop_
_geom_bond_atom_site_label_1
_geom_bond_atom_site_label_2
_geom_bond_distance
_geom_bond_site_symmetry_2
_geom_bond_publ_flag
Mo7 O20 1.782(4) . ?
Mo7 O22 1.723(4) . ?
Mo7 O21 1.719(5) . ?
Mo7 O23 1.769(4) . ?
Mo3 O10 2.195(4) . ?
Mo3 O13 2.512(5) 2_767 ?
Mo3 O13 1.974(4) . ?
Mo3 O5 1.891(4) . ?
Mo3 O9 1.729(4) . ?
Mo3 O8 1.675(5) . ?
Mo13 O39 2.142(4) . ?
Mo13 O36 2.028(4) . ?
Mo13 O30 2.435(4) 2_656 ?
Mo13 O40 1.845(4) . ?
Mo13 O42 1.731(4) . ?
Mo13 O41 1.700(4) . ?
Mo11 O33 2.181(4) . ?
Mo11 O36 2.452(4) 2_656 ?
Mo11 O36 1.976(4) . ?
Mo11 O30 1.873(4) . ?
Mo11 O34 1.738(4) . ?
Mo11 O35 1.685(5) . ?
Mo8 O39 2.152(4) 2_656 ?
Mo8 O40 2.263(4) 2_656 ?
Mo8 O26 1.903(4) . ?
Mo8 O25 1.695(5) . ?
Mo8 O24 1.709(5) . ?
Mo8 O23 2.045(4) . ?
Mo1 O5 2.296(4) . ?
Mo1 O2 1.873(4) . ?
Mo1 O4 2.009(5) . ?
Mo1 O17 2.301(5) 2_767 ?
Mo1 O3 1.705(5) . ?
Mo1 O1 1.709(5) . ?
Mo5 O13 2.055(4) . ?
Mo5 O16 2.147(4) . ?
Mo5 O5 2.426(4) 2_767 ?
Mo5 O17 1.817(4) . ?
Mo5 O15 1.732(5) . ?
Mo5 O14 1.697(5) . ?
Mo2 O10 1.989(4) . ?
Mo2 O5 2.269(4) . ?
Mo2 O4 1.880(4) . ?
Mo2 O15 2.351(5) 2_767 ?
Mo2 O7 1.693(5) . ?
Mo2 O6 1.693(5) . ?
Mo4 O10 1.945(4) . ?
Mo4 O13 2.289(4) . ?
Mo4 O16 1.927(4) . ?
Mo4 O9 2.361(5) 2_767 ?
Mo4 O12 1.693(5) . ?
Mo4 O11 1.673(5) . ?
Mo12 O33 1.959(4) . ?
Mo12 O39 1.883(5) . ?
Mo12 O36 2.282(4) . ?
Mo12 O34 2.376(4) 2_656 ?
Mo12 O38 1.690(5) . ?
Mo12 O37 1.702(5) . ?
Mo6 O16 2.014(4) . ?
Mo6 O2 2.038(4) 2_767 ?
Mo6 O20 2.031(5) . ?
Mo6 O17 2.418(5) . ?
Mo6 O19 1.674(5) . ?
Mo6 O18 1.704(6) . ?
Mo10 O33 1.999(4) . ?
Mo10 O28 1.887(5) . ?
Mo10 O30 2.284(5) . ?
Mo10 O42 2.336(4) 2_656 ?
Mo10 O31 1.691(5) . ?
Mo10 O32 1.698(5) . ?
Mo9 O28 1.945(5) . ?
Mo9 O30 2.321(4) . ?
Mo9 O40 2.316(4) 2_656 ?
Mo9 O26 1.936(5) . ?
Mo9 O27 1.705(5) . ?
Mo9 O29 1.692(5) . ?
Co1 O22 2.125(4) . ?
Co1 O21 2.038(5) 2_666 ?
Co1 O1W 2.114(5) . ?
Co1 N9 2.078(5) . ?
Co1 N1 2.076(5) . ?
Co1 N6 2.142(5) . ?
Co2 N2 2.166(5) . ?
Co2 N2 2.166(5) 2_566 ?
Co2 N10 2.125(5) . ?
Co2 N10 2.125(5) 2_566 ?
Co2 N5 2.172(5) . ?
Co2 N5 2.172(5) 2_566 ?
O1W H1WA 0.8503 . ?
O1W H1WB 0.8936 . ?
N9 N10 1.378(7) . ?
N9 C19 1.294(8) . ?
N2 N1 1.376(7) . ?
N2 C2 1.323(8) . ?
N1 C1 1.295(8) . ?
N4 H4 0.9800 . ?
N4 C5 1.490(9) . ?
N4 C6 1.506(9) . ?
N4 C7 1.487(10) . ?
N11 C19 1.342(8) . ?
N11 C20 1.346(8) . ?
N11 C21 1.479(8) . ?
N3 C2 1.346(8) . ?
N3 C3 1.471(8) . ?
N3 C1 1.335(8) . ?
N10 C20 1.306(8) . ?
N5 N6 1.386(7) . ?
N5 C11 1.314(8) . ?
N6 C10 1.296(8) . ?
O45 C9 1.417(11) . ?
O45 C8 1.401(12) . ?
N7 C11 1.338(9) . ?
N7 C10 1.353(8) . ?
N7 C12 1.475(9) . ?
N8 H8 0.9800 . ?
N8 C14 1.502(9) . ?
N8 C16 1.512(9) . ?
N8 C15 1.479(10) . ?
C2 H2 0.9300 . ?
C19 H19 0.9300 . ?
N12 H12 0.9800 . ?
N12 C23 1.476(11) . ?
N12 C24 1.483(11) . ?
N12 C25 1.523(11) . ?
C5 H5A 0.9700 . ?
C5 H5B 0.9700 . ?
C5 C4 1.513(9) . ?
O44 C27 1.408(12) . ?
O44 C26 1.414(15) . ?
C20 H20 0.9300 . ?
C11 H11 0.9300 . ?
C3 H3A 0.9700 . ?
C3 H3B 0.9700 . ?
C3 C4 1.510(10) . ?
C21 H21A 0.9700 . ?
C21 H21B 0.9700 . ?
C21 C22 1.517(11) . ?
C1 H1 0.9300 . ?
C6 H6A 0.9700 . ?
C6 H6B 0.9700 . ?
C6 C9 1.507(12) . ?
O43 C18 1.397(13) . ?
O43 C17 1.421(13) . ?
C13 H13A 0.9700 . ?
C13 H13B 0.9700 . ?
C13 C14 1.508(10) . ?
C13 C12 1.500(10) . ?
C10 H10 0.9300 . ?
C4 H4A 0.9700 . ?
C4 H4B 0.9700 . ?
C22 H22A 0.9700 . ?
C22 H22B 0.9700 . ?
C22 C23 1.529(10) . ?
C23 H23A 0.9700 . ?
C23 H23B 0.9700 . ?
C14 H14A 0.9700 . ?
C14 H14B 0.9700 . ?
C7 H7A 0.9700 . ?
C7 H7B 0.9700 . ?
C7 C8 1.503(13) . ?
C12 H12A 0.9700 . ?
C12 H12B 0.9700 . ?
C24 H24A 0.9700 . ?
C24 H24B 0.9700 . ?
C24 C27 1.491(13) . ?
C9 H9A 0.9700 . ?
C9 H9B 0.9700 . ?
C16 H16A 0.9700 . ?
C16 H16B 0.9700 . ?
C16 C18 1.533(12) . ?
C15 H15A 0.9700 . ?
C15 H15B 0.9700 . ?
C15 C17 1.486(14) . ?
C18 H18A 0.9700 . ?
C18 H18B 0.9700 . ?
C25 H25A 0.9700 . ?
C25 H25B 0.9700 . ?
C25 C26 1.506(16) . ?
C8 H8A 0.9700 . ?
C8 H8B 0.9700 . ?
C27 H27A 0.9700 . ?
C27 H27B 0.9700 . ?
C17 H17A 0.9700 . ?
C17 H17B 0.9700 . ?
C26 H26A 0.9700 . ?
C26 H26B 0.9700 . ?

loop_
_geom_torsion_atom_site_label_1
_geom_torsion_atom_site_label_2
_geom_torsion_atom_site_label_3
_geom_torsion_atom_site_label_4
_geom_torsion
_geom_torsion_site_symmetry_1
_geom_torsion_site_symmetry_2
_geom_torsion_site_symmetry_3
_geom_torsion_site_symmetry_4
_geom_torsion_publ_flag
Co1 N9 N10 Co2 -15.7(7) . . . . ?
Co1 N9 N10 C20 176.2(5) . . . . ?
Co1 N9 C19 N11 -177.0(4) . . . . ?
Co1 N1 C1 N3 -175.5(4) . . . . ?
Co1 N6 C10 N7 -174.7(4) . . . . ?
Co2 N2 N1 Co1 -1.1(7) . . . . ?
Co2 N2 N1 C1 -176.9(4) . . . . ?
Co2 N2 C2 N3 176.1(4) . . . . ?
Co2 N10 C20 N11 -166.9(5) . . . . ?
Co2 N5 N6 Co1 -2.9(7) . . . . ?
Co2 N5 N6 C10 -178.4(4) . . . . ?
Co2 N5 C11 N7 177.9(4) . . . . ?
O10 Mo3 O5 Mo1 140.5(4) . . . . ?
O10 Mo3 O5 Mo5 -84.50(19) . . . 2_767 ?
O10 Mo3 O5 Mo2 16.81(17) . . . . ?
O10 Mo3 O9 Mo4 9.5(6) . . . 2_767 ?
O10 Mo2 O4 Mo1 -30.2(5) . . . . ?
O13 Mo3 O5 Mo1 174.1(3) . . . . ?
O13 Mo3 O5 Mo1 -137.3(4) 2_767 . . . ?
O13 Mo3 O5 Mo5 -2.28(14) 2_767 . . 2_767 ?
O13 Mo3 O5 Mo5 -50.9(3) . . . 2_767 ?
O13 Mo3 O5 Mo2 99.03(18) 2_767 . . . ?
O13 Mo3 O5 Mo2 50.4(4) . . . . ?
O13 Mo3 O9 Mo4 77.3(2) . . . 2_767 ?
O13 Mo3 O9 Mo4 2.53(19) 2_767 . . 2_767 ?
O13 Mo5 O17 Mo1 48.6(4) . . . 2_767 ?
O13 Mo5 O17 Mo6 -50.0(4) . . . . ?
O13 Mo5 O15 Mo2 -82.2(2) . . . 2_767 ?
O33 Mo11 O30 Mo13 81.15(19) . . . 2_656 ?
O33 Mo11 O30 Mo10 -18.39(16) . . . . ?
O33 Mo11 O30 Mo9 -138.8(5) . . . . ?
O33 Mo11 O34 Mo12 -15.1(6) . . . 2_656 ?
O33 Mo12 O39 Mo13 -31.1(4) . . . . ?
O33 Mo12 O39 Mo8 168.9(3) . . . 2_656 ?
O33 Mo10 O28 Mo9 38.0(5) . . . . ?
O16 Mo5 O17 Mo1 86.8(2) . . . 2_767 ?
O16 Mo5 O17 Mo6 -11.73(17) . . . . ?
O16 Mo5 O15 Mo2 -28.3(6) . . . 2_767 ?
O39 Mo13 O40 Mo8 11.16(17) . . . 2_656 ?
O39 Mo13 O40 Mo9 -87.9(2) . . . 2_656 ?
O39 Mo13 O42 Mo10 22.8(6) . . . 2_656 ?
O36 Mo13 O40 Mo8 46.3(4) . . . 2_656 ?
O36 Mo13 O40 Mo9 -52.8(4) . . . 2_656 ?
O36 Mo13 O42 Mo10 80.7(2) . . . 2_656 ?
O36 Mo11 O30 Mo13 -0.08(15) 2_656 . . 2_656 ?
O36 Mo11 O30 Mo13 44.3(4) . . . 2_656 ?
O36 Mo11 O30 Mo10 -99.62(18) 2_656 . . . ?
O36 Mo11 O30 Mo10 -55.2(3) . . . . ?
O36 Mo11 O30 Mo9 -175.6(4) . . . . ?
O36 Mo11 O30 Mo9 140.0(5) 2_656 . . . ?
O36 Mo11 O34 Mo12 -4.93(19) 2_656 . . 2_656 ?
O36 Mo11 O34 Mo12 -76.9(2) . . . 2_656 ?
O36 Mo12 O39 Mo13 -19.10(16) . . . . ?
O36 Mo12 O39 Mo8 -179.0(4) . . . 2_656 ?
O5 Mo3 O9 Mo4 -69.1(3) . . . 2_767 ?
O5 Mo1 O2 Mo6 86.5(2) . . . 2_767 ?
O5 Mo5 O17 Mo1 5.88(18) 2_767 . . 2_767 ?
O5 Mo5 O17 Mo6 -92.68(17) 2_767 . . . ?
O5 Mo5 O15 Mo2 -8.3(2) 2_767 . . 2_767 ?
O5 Mo2 O4 Mo1 -19.0(2) . . . . ?
O9 Mo3 O5 Mo1 -65.6(4) . . . . ?
O9 Mo3 O5 Mo5 69.4(2) . . . 2_767 ?
O9 Mo3 O5 Mo2 170.69(19) . . . . ?
O30 Mo13 O40 Mo8 90.08(19) 2_656 . . 2_656 ?
O30 Mo13 O40 Mo9 -9.02(19) 2_656 . . 2_656 ?
O30 Mo13 O42 Mo10 7.6(2) 2_656 . . 2_656 ?
O30 Mo11 O34 Mo12 68.5(3) . . . 2_656 ?
O30 Mo10 O28 Mo9 19.3(2) . . . . ?
O4 Mo1 O2 Mo6 52.5(5) . . . 2_767 ?
O40 Mo13 O42 Mo10 -67.0(3) . . . 2_656 ?
O8 Mo3 O5 Mo1 42.7(5) . . . . ?
O8 Mo3 O5 Mo5 177.7(2) . . . 2_767 ?
O8 Mo3 O5 Mo2 -81.0(2) . . . . ?
O8 Mo3 O9 Mo4 -177.1(2) . . . 2_767 ?
O42 Mo13 O40 Mo8 163.86(19) . . . 2_656 ?
O42 Mo13 O40 Mo9 64.8(2) . . . 2_656 ?
O42 Mo10 O28 Mo9 91.2(3) 2_656 . . . ?
O34 Mo11 O30 Mo13 -74.0(2) . . . 2_656 ?
O34 Mo11 O30 Mo10 -173.50(18) . . . . ?
O34 Mo11 O30 Mo9 66.1(5) . . . . ?
O34 Mo12 O39 Mo13 -91.4(2) 2_656 . . . ?
O34 Mo12 O39 Mo8 108.7(4) 2_656 . . 2_656 ?
O20 Mo7 O22 Co1 -132.5(5) . . . . ?
O20 Mo7 O21 Co1 -110.1(7) . . . 2_666 ?
O20 Mo7 O23 Mo8 23.7(7) . . . . ?
O17 Mo1 O2 Mo6 13.9(2) 2_767 . . 2_767 ?
O17 Mo5 O15 Mo2 65.1(3) . . . 2_767 ?
O22 Mo7 O20 Mo6 -124.6(4) . . . . ?
O22 Mo7 O21 Co1 7.3(7) . . . 2_666 ?
O22 Mo7 O23 Mo8 -96.0(7) . . . . ?
O21 Mo7 O20 Mo6 -8.5(5) . . . . ?
O21 Mo7 O22 Co1 109.3(5) . . . . ?
O21 Mo7 O23 Mo8 148.3(6) . . . . ?
O41 Mo13 O40 Mo8 -84.5(2) . . . 2_656 ?
O41 Mo13 O40 Mo9 176.4(2) . . . 2_656 ?
O41 Mo13 O42 Mo10 -178.4(2) . . . 2_656 ?
O15 Mo5 O17 Mo1 -67.7(3) . . . 2_767 ?
O15 Mo5 O17 Mo6 -166.23(19) . . . . ?
O15 Mo2 O4 Mo1 -90.8(3) 2_767 . . . ?
O3 Mo1 O2 Mo6 177.3(3) . . . 2_767 ?
O14 Mo5 O17 Mo1 -177.3(2) . . . 2_767 ?
O14 Mo5 O17 Mo6 84.2(2) . . . . ?
O14 Mo5 O15 Mo2 175.6(2) . . . 2_767 ?
O7 Mo2 O4 Mo1 81.0(3) . . . . ?
N9 N10 C20 N11 1.2(8) . . . . ?
O1 Mo1 O2 Mo6 -74.8(3) . . . 2_767 ?
O38 Mo12 O39 Mo13 -171.2(2) . . . . ?
O38 Mo12 O39 Mo8 28.9(4) . . . 2_656 ?
O37 Mo12 O39 Mo13 81.2(2) . . . . ?
O37 Mo12 O39 Mo8 -78.7(4) . . . 2_656 ?
N2 N1 C1 N3 0.6(8) . . . . ?
O31 Mo10 O28 Mo9 176.8(3) . . . . ?
O23 Mo7 O20 Mo6 116.8(4) . . . . ?
O23 Mo7 O22 Co1 -9.5(6) . . . . ?
O23 Mo7 O21 Co1 123.0(7) . . . 2_666 ?
O35 Mo11 O30 Mo13 175.5(2) . . . 2_656 ?
O35 Mo11 O30 Mo10 75.9(2) . . . . ?
O35 Mo11 O30 Mo9 -44.4(6) . . . . ?
O35 Mo11 O34 Mo12 179.2(2) . . . 2_656 ?
N1 N2 C2 N3 0.8(7) . . . . ?
N4 C5 C4 C3 -166.6(6) . . . . ?
N4 C6 C9 O45 -56.2(10) . . . . ?
N4 C7 C8 O45 57.1(11) . . . . ?
N11 C21 C22 C23 -170.2(6) . . . . ?
N3 C3 C4 C5 175.0(6) . . . . ?
N10 N9 C19 N11 -0.6(8) . . . . ?
O6 Mo2 O4 Mo1 -171.9(3) . . . . ?
O32 Mo10 O28 Mo9 -75.6(3) . . . . ?
N5 N6 C10 N7 0.0(7) . . . . ?
N6 N5 C11 N7 -1.3(8) . . . . ?
N8 C16 C18 O43 58.6(10) . . . . ?
N8 C15 C17 O43 -56.6(12) . . . . ?
C2 N2 N1 Co1 175.0(5) . . . . ?
C2 N2 N1 C1 -0.9(7) . . . . ?
C2 N3 C3 C4 120.6(8) . . . . ?
C2 N3 C1 N1 -0.2(8) . . . . ?
C19 N9 N10 Co2 167.7(5) . . . . ?
C19 N9 N10 C20 -0.4(7) . . . . ?
C19 N11 C20 N10 -1.6(8) . . . . ?
C19 N11 C21 C22 61.8(10) . . . . ?
N12 C24 C27 O44 58.7(10) . . . . ?
N12 C25 C26 O44 -57.8(13) . . . . ?
C5 N4 C6 C9 175.1(7) . . . . ?
C5 N4 C7 C8 -172.7(8) . . . . ?
C20 N11 C19 N9 1.3(8) . . . . ?
C20 N11 C21 C22 -125.5(8) . . . . ?
C11 N5 N6 Co1 176.3(4) . . . . ?
C11 N5 N6 C10 0.8(7) . . . . ?
C11 N7 C10 N6 -0.8(8) . . . . ?
C11 N7 C12 C13 174.5(7) . . . . ?
C3 N3 C2 N2 -176.9(6) . . . . ?
C3 N3 C1 N1 176.5(6) . . . . ?
C21 N11 C19 N9 175.1(7) . . . . ?
C21 N11 C20 N10 -175.7(6) . . . . ?
C21 C22 C23 N12 -165.3(7) . . . . ?
C1 N3 C2 N2 -0.4(8) . . . . ?
C1 N3 C3 C4 -55.2(9) . . . . ?
C6 N4 C5 C4 169.4(6) . . . . ?
C6 N4 C7 C8 -49.5(10) . . . . ?
C10 N7 C11 N5 1.3(8) . . . . ?
C10 N7 C12 C13 -12.2(11) . . . . ?
C23 N12 C24 C27 -177.1(7) . . . . ?
C23 N12 C25 C26 179.3(9) . . . . ?
C14 N8 C16 C18 174.6(7) . . . . ?
C14 N8 C15 C17 -178.1(8) . . . . ?
C14 C13 C12 N7 -179.7(6) . . . . ?
C7 N4 C5 C4 -67.0(8) . . . . ?
C7 N4 C6 C9 49.3(9) . . . . ?
C12 N7 C11 N5 176.1(6) . . . . ?
C12 N7 C10 N6 -175.1(7) . . . . ?
C12 C13 C14 N8 165.4(6) . . . . ?
C24 N12 C23 C22 -64.7(9) . . . . ?
C24 N12 C25 C26 54.1(11) . . . . ?
C9 O45 C8 C7 -62.9(11) . . . . ?
C16 N8 C14 C13 -176.5(6) . . . . ?
C16 N8 C15 C17 55.3(10) . . . . ?
C15 N8 C14 C13 57.5(8) . . . . ?
C15 N8 C16 C18 -56.1(9) . . . . ?
C18 O43 C17 C15 59.3(13) . . . . ?
C25 N12 C23 C22 173.1(7) . . . . ?
C25 N12 C24 C27 -54.9(10) . . . . ?
C8 O45 C9 C6 62.6(11) . . . . ?
C27 O44 C26 C25 60.6(13) . . . . ?
C17 O43 C18 C16 -59.8(12) . . . . ?
C26 O44 C27 C24 -60.2(12) . . . . ?

loop_
_platon_squeeze_void_nr
_platon_squeeze_void_average_x
_platon_squeeze_void_average_y
_platon_squeeze_void_average_z
_platon_squeeze_void_volume
_platon_squeeze_void_count_electrons
_platon_squeeze_void_content
1 -0.004 0.000 0.004 736 213 ' '
